data_7064016
loop_
_publ_author_name
'Efimov, Ilya V.'
'Sokolov, Vladislav A.'
'Vasilyev, Aleksander V.'
'Kumar, Yogesh'
Khushal,
'D&#x2019;Alterio, Massimo Christian'
'Talarico, Giovanni'
'Voskressensky, Leonid G.'

_publ_section_title
;
 Regio- and stereoselective synthesis of 5-(trichloromethyl)-isoxazolines
;
_journal_issue 41
_journal_name_full 'New Journal of Chemistry'
_journal_page_first 17987
_journal_page_last 17996
_journal_paper_doi 10.1039/D5NJ03070F
_journal_volume 49
_journal_year 2025
_chemical_formula_moiety 'C21 H14 Cl3 N O2'
_chemical_formula_sum 'C21 H14 Cl3 N O2'
_chemical_formula_weight 418.68
_space_group_crystal_system triclinic
_space_group_IT_number 2
_space_group_name_Hall '-P 1'
_space_group_name_H-M_alt 'P -1'
_atom_sites_solution_hydrogens geom
_atom_sites_solution_primary dual
_audit_creation_date 2024-12-04
_audit_creation_method
;
Olex2 1.5
(compiled 2024.02.16 svn.r378c4104 for OlexSys, GUI svn.r6928)
;
_audit_update_record
;
2025-04-11 deposited with the CCDC.	2025-09-18 downloaded from the CCDC.
;
_cell_angle_alpha 91.529(4)
_cell_angle_beta 108.508(4)
_cell_angle_gamma 113.373(4)
_cell_formula_units_Z 4
_cell_length_a 11.4185(12)
_cell_length_b 13.3983(14)
_cell_length_c 14.4111(15)
_cell_measurement_reflns_used 9893
_cell_measurement_temperature 120
_cell_measurement_theta_max 27.47
_cell_measurement_theta_min 2.26
_cell_volume 1889.4(4)
_computing_cell_refinement 'SAINT V8.30A (22 Oct 2012)'
_computing_data_reduction 'SAINT V8.30A (22 Oct 2012)'
_computing_molecular_graphics 'Olex2 1.5 (Dolomanov et al., 2009)'
_computing_publication_material 'Olex2 1.5 (Dolomanov et al., 2009)'
_computing_structure_refinement 'XL  (Sheldrick, 2008)'
_computing_structure_solution 'SHELXT 2014/4 (Sheldrick, 2014)'
_diffrn_ambient_temperature 120.00
_diffrn_detector_area_resol_mean 8
_diffrn_measured_fraction_theta_full 0.987
_diffrn_measured_fraction_theta_max 0.986
_diffrn_measurement_device_type 'Bruker SMART APEX CCD area detector'
_diffrn_measurement_method '\w and \f scans'
_diffrn_radiation_type MoK\a
_diffrn_radiation_wavelength 0.71073
_diffrn_reflns_av_R_equivalents 0.0333
_diffrn_reflns_av_unetI/netI 0.0396
_diffrn_reflns_Laue_measured_fraction_full 0.987
_diffrn_reflns_Laue_measured_fraction_max 0.986
_diffrn_reflns_limit_h_max 14
_diffrn_reflns_limit_h_min -14
_diffrn_reflns_limit_k_max 16
_diffrn_reflns_limit_k_min -16
_diffrn_reflns_limit_l_max 17
_diffrn_reflns_limit_l_min -17
_diffrn_reflns_number 23523
_diffrn_reflns_point_group_measured_fraction_full 0.987
_diffrn_reflns_point_group_measured_fraction_max 0.986
_diffrn_reflns_theta_full 25.242
_diffrn_reflns_theta_max 25.995
_diffrn_reflns_theta_min 1.514
_diffrn_source_current 30.0
_diffrn_source_power 1.5
_diffrn_source_voltage 50.0
_diffrn_standards_number 0
_exptl_absorpt_coefficient_mu 0.501
_exptl_absorpt_correction_T_max 1.0000
_exptl_absorpt_correction_T_min 0.8390
_exptl_absorpt_correction_type multi-scan
_exptl_absorpt_process_details
;
SADABS-2016/2 (Bruker,2016/2) was used for absorption correction.
wR2(int) was 0.1412 before and 0.0499 after correction.
The Ratio of minimum to maximum transmission is 0.8390.
The \l/2 correction factor is Not present.
;
_exptl_crystal_colour yellow
_exptl_crystal_colour_primary yellow
_exptl_crystal_density_diffrn 1.472
_exptl_crystal_description prism
_exptl_crystal_F_000 856
_exptl_crystal_size_max 0.34
_exptl_crystal_size_mid 0.22
_exptl_crystal_size_min 0.15
_refine_diff_density_max 1.033
_refine_diff_density_min -0.543
_refine_diff_density_rms 0.130
_refine_ls_extinction_method none
_refine_ls_goodness_of_fit_ref 1.069
_refine_ls_hydrogen_treatment constr
_refine_ls_matrix_type full
_refine_ls_number_parameters 487
_refine_ls_number_reflns 7315
_refine_ls_number_restraints 0
_refine_ls_restrained_S_all 1.069
_refine_ls_R_factor_all 0.0851
_refine_ls_R_factor_gt 0.0764
_refine_ls_shift/su_max 0.000
_refine_ls_shift/su_mean 0.000
_refine_ls_structure_factor_coef Fsqd
_refine_ls_weighting_details 'w=1/[\s^2^(Fo^2^)+(0.0546P)^2^+24.1493P] where P=(Fo^2^+2Fc^2^)/3'
_refine_ls_weighting_scheme calc
_refine_ls_wR_factor_gt 0.2348
_refine_ls_wR_factor_ref 0.2381
_reflns_Friedel_coverage 0.000
_reflns_number_gt 6138
_reflns_number_total 7315
_reflns_threshold_expression 'I > 2\s(I)'
_cod_data_source_file d5nj03070f2.cif
_cod_data_source_block a
_cod_depositor_comments 'Adding full bibliography for 7064016.cif.'
_cod_original_cell_volume 1889.4(3)
_cod_database_code 7064016
_shelx_shelxl_version_number 2018/3
_shelx_space_group_comment
;
The symmetry employed for this shelxl refinement is uniquely defined
by the following loop, which should always be used as a source of
symmetry information in preference to the above space-group names.
They are only intended as comments.
;
_shelx_estimated_absorpt_t_max 0.929
_shelx_estimated_absorpt_t_min 0.848
_olex2_refinement_description
;
1. Fixed Uiso
 At 1.2 times of:
  All C(H) groups
2.a Ternary CH refined with riding coordinates:
 C12A(H12A), C13A(H13A), C12B(H12B), C13B(H13B)
2.b Aromatic/amide H refined with riding coordinates:
 C3A(H3A), C5A(H5A), C6A(H6A), C7A(H7A), C8A(H8A), C10A(H10A), C11A(H11A),
 C17A(H17A), C18A(H18A), C19A(H19A), C20A(H20A), C21A(H21A), C3B(H3B), C4B(H4B),
  C6B(H6B), C7B(H7B), C8B(H8B), C9B(H9B), C11B(H11B), C17B(H17B), C18B(H18B),
 C19B(H19B), C20B(H20B), C21B(H21B)
;
_olex2_submission_special_instructions 'No special instructions were received'

loop_
_space_group_symop_operation_xyz
'x, y, z'
'-x, -y, -z'

loop_
_atom_site_label
_atom_site_type_symbol
_atom_site_fract_x
_atom_site_fract_y
_atom_site_fract_z
_atom_site_U_iso_or_equiv
_atom_site_adp_type
_atom_site_occupancy
_atom_site_site_symmetry_order
_atom_site_calc_flag
_atom_site_refinement_flags_posn
_atom_site_refinement_flags_adp
_atom_site_refinement_flags_occupancy
_atom_site_disorder_assembly
_atom_site_disorder_group
Cl24 Cl 0.54471(18) 0.43209(14) 0.38351(12) 0.0327(4) Uani 1 1 d . . . . .
Cl25 Cl 0.72711(17) 0.64128(13) 0.35431(13) 0.0333(4) Uani 1 1 d . . . . .
Cl26 Cl 0.43672(17) 0.57406(14) 0.27544(13) 0.0316(4) Uani 1 1 d . . . . .
O23A O 0.6664(4) 0.4429(4) 0.2166(3) 0.0255(10) Uani 1 1 d . . . . .
O27A O 0.4180(4) 0.3685(4) -0.0119(3) 0.0234(9) Uani 1 1 d . . . . .
N22A N 0.6165(5) 0.3257(4) 0.2013(4) 0.0240(11) Uani 1 1 d . . . . .
C1A C 0.3546(6) 0.3636(5) 0.0427(4) 0.0188(12) Uani 1 1 d . . . . .
C2A C 0.2177(6) 0.3637(5) 0.0067(4) 0.0183(12) Uani 1 1 d . . . . .
C3A C 0.1346(6) 0.3435(5) 0.0625(4) 0.0196(12) Uani 1 1 d . . . . .
H3A H 0.165224 0.328543 0.127700 0.023 Uiso 1 1 calc R U . . .
C4A C 0.0054(6) 0.3446(5) 0.0244(4) 0.0196(12) Uani 1 1 d . . . . .
C5A C -0.0803(6) 0.3254(5) 0.0811(5) 0.0237(13) Uani 1 1 d . . . . .
H5A H -0.050940 0.310305 0.146424 0.028 Uiso 1 1 calc R U . . .
C6A C -0.2044(7) 0.3284(6) 0.0430(5) 0.0279(14) Uani 1 1 d . . . . .
H6A H -0.260994 0.314766 0.081689 0.034 Uiso 1 1 calc R U . . .
C7A C -0.2490(6) 0.3515(5) -0.0534(5) 0.0250(13) Uani 1 1 d . . . . .
H7A H -0.335508 0.353376 -0.079526 0.030 Uiso 1 1 calc R U . . .
C8A C -0.1678(6) 0.3714(5) -0.1096(5) 0.0234(13) Uani 1 1 d . . . . .
H8A H -0.198731 0.387333 -0.174402 0.028 Uiso 1 1 calc R U . . .
C9A C -0.0393(6) 0.3685(5) -0.0730(4) 0.0181(12) Uani 1 1 d . . . . .
C10A C 0.0470(6) 0.3881(5) -0.1289(4) 0.0212(12) Uani 1 1 d . . . . .
H10A H 0.018132 0.403603 -0.194050 0.025 Uiso 1 1 calc R U . . .
C11A C 0.1702(6) 0.3852(5) -0.0910(4) 0.0207(12) Uani 1 1 d . . . . .
H11A H 0.225701 0.397660 -0.130476 0.025 Uiso 1 1 calc R U . . .
C12A C 0.4236(6) 0.3633(5) 0.1537(4) 0.0178(12) Uani 1 1 d . . . . .
H12A H 0.359693 0.350060 0.190792 0.021 Uiso 1 1 calc R U . . .
C13A C 0.5548(6) 0.4722(5) 0.2003(4) 0.0200(12) Uani 1 1 d . . . . .
H13A H 0.558191 0.525164 0.152558 0.024 Uiso 1 1 calc R U . . .
C14A C 0.5670(6) 0.5269(5) 0.3000(5) 0.0232(13) Uani 1 1 d . . . . .
C15A C 0.4868(6) 0.2824(5) 0.1661(4) 0.0184(12) Uani 1 1 d . . . . .
C16A C 0.4100(6) 0.1613(5) 0.1446(4) 0.0200(12) Uani 1 1 d . . . . .
C17A C 0.2755(7) 0.1120(5) 0.1423(5) 0.0259(14) Uani 1 1 d . . . . .
H17A H 0.231193 0.156796 0.150197 0.031 Uiso 1 1 calc R U . . .
C18A C 0.2066(7) -0.0023(6) 0.1286(5) 0.0316(15) Uani 1 1 d . . . . .
H18A H 0.115569 -0.035597 0.127521 0.038 Uiso 1 1 calc R U . . .
C19A C 0.2707(7) -0.0671(5) 0.1164(5) 0.0298(15) Uani 1 1 d . . . . .
H19A H 0.223143 -0.145229 0.106880 0.036 Uiso 1 1 calc R U . . .
C20A C 0.4032(7) -0.0199(6) 0.1180(5) 0.0287(14) Uani 1 1 d . . . . .
H20A H 0.446632 -0.065289 0.109645 0.034 Uiso 1 1 calc R U . . .
C21A C 0.4725(7) 0.0942(5) 0.1319(5) 0.0268(14) Uani 1 1 d . . . . .
H21A H 0.563528 0.126833 0.132675 0.032 Uiso 1 1 calc R U . . .
Cl1 Cl 1.20929(18) 0.96525(14) 0.88171(11) 0.0302(4) Uani 1 1 d . . . . .
Cl2 Cl 1.32319(16) 1.10901(14) 0.75632(13) 0.0306(4) Uani 1 1 d . . . . .
Cl3 Cl 1.13561(17) 1.14458(13) 0.83254(12) 0.0282(4) Uani 1 1 d . . . . .
O23B O 0.9367(4) 0.9160(4) 0.7174(3) 0.0260(10) Uani 1 1 d . . . . .
O27B O 0.9549(4) 0.8695(3) 0.4848(3) 0.0221(9) Uani 1 1 d . . . . .
N22B N 0.8944(5) 0.8003(4) 0.7039(4) 0.0231(11) Uani 1 1 d . . . . .
C1B C 1.0611(6) 0.8698(5) 0.5403(4) 0.0173(12) Uani 1 1 d . . . . .
C2B C 1.1645(6) 0.8632(5) 0.5031(4) 0.0184(12) Uani 1 1 d . . . . .
C3B C 1.1337(7) 0.8475(5) 0.3986(4) 0.0225(13) Uani 1 1 d . . . . .
H3B H 1.048411 0.842355 0.355200 0.027 Uiso 1 1 calc R U . . .
C4B C 1.2247(7) 0.8399(5) 0.3602(5) 0.0243(13) Uani 1 1 d . . . . .
H4B H 1.202186 0.830736 0.290151 0.029 Uiso 1 1 calc R U . . .
C5B C 1.3528(6) 0.8454(5) 0.4219(4) 0.0199(12) Uani 1 1 d . . . . .
C6B C 1.4478(7) 0.8333(5) 0.3849(5) 0.0271(14) Uani 1 1 d . . . . .
H6B H 1.427475 0.821903 0.315203 0.033 Uiso 1 1 calc R U . . .
C7B C 1.5687(7) 0.8376(5) 0.4478(5) 0.0281(14) Uani 1 1 d . . . . .
H7B H 1.630179 0.827066 0.421437 0.034 Uiso 1 1 calc R U . . .
C8B C 1.6025(7) 0.8575(6) 0.5517(5) 0.0291(14) Uani 1 1 d . . . . .
H8B H 1.687180 0.861382 0.594987 0.035 Uiso 1 1 calc R U . . .
C9B C 1.5135(6) 0.8713(6) 0.5903(5) 0.0261(14) Uani 1 1 d . . . . .
H9B H 1.537806 0.886154 0.660293 0.031 Uiso 1 1 calc R U . . .
C10B C 1.3858(6) 0.8636(5) 0.5269(5) 0.0213(12) Uani 1 1 d . . . . .
C11B C 1.2900(6) 0.8731(5) 0.5650(4) 0.0205(12) Uani 1 1 d . . . . .
H11B H 1.312835 0.886613 0.634969 0.025 Uiso 1 1 calc R U . . .
C12B C 1.0817(6) 0.8741(5) 0.6518(4) 0.0176(12) Uani 1 1 d . . . . .
H12B H 1.173774 0.878807 0.691492 0.021 Uiso 1 1 calc R U . . .
C13B C 1.0582(6) 0.9692(5) 0.6928(4) 0.0190(12) Uani 1 1 d . . . . .
H13B H 1.042232 1.014815 0.640597 0.023 Uiso 1 1 calc R U . . .
C14B C 1.1755(6) 1.0427(5) 0.7872(4) 0.0199(12) Uani 1 1 d . . . . .
C15B C 0.9699(6) 0.7762(5) 0.6671(4) 0.0182(12) Uani 1 1 d . . . . .
C16B C 0.9488(6) 0.6604(5) 0.6446(4) 0.0201(12) Uani 1 1 d . . . . .
C17B C 0.8200(7) 0.5734(5) 0.6240(5) 0.0241(13) Uani 1 1 d . . . . .
H17B H 0.745106 0.588215 0.623655 0.029 Uiso 1 1 calc R U . . .
C18B C 0.8019(7) 0.4655(5) 0.6042(5) 0.0287(14) Uani 1 1 d . . . . .
H18B H 0.714767 0.406203 0.590967 0.034 Uiso 1 1 calc R U . . .
C19B C 0.9103(7) 0.4439(5) 0.6035(5) 0.0289(15) Uani 1 1 d . . . . .
H19B H 0.896811 0.369836 0.588231 0.035 Uiso 1 1 calc R U . . .
C20B C 1.0384(7) 0.5294(6) 0.6250(5) 0.0299(15) Uani 1 1 d . . . . .
H20B H 1.113067 0.514003 0.626033 0.036 Uiso 1 1 calc R U . . .
C21B C 1.0575(6) 0.6376(5) 0.6452(4) 0.0220(13) Uani 1 1 d . . . . .
H21B H 1.145275 0.696451 0.659395 0.026 Uiso 1 1 calc R U . . .

loop_
_atom_site_aniso_label
_atom_site_aniso_U_11
_atom_site_aniso_U_22
_atom_site_aniso_U_33
_atom_site_aniso_U_23
_atom_site_aniso_U_13
_atom_site_aniso_U_12
Cl24 0.0376(9) 0.0339(9) 0.0198(8) 0.0069(6) 0.0053(7) 0.0124(7)
Cl25 0.0247(8) 0.0235(8) 0.0373(9) -0.0025(7) 0.0015(7) 0.0041(6)
Cl26 0.0286(8) 0.0308(8) 0.0380(9) 0.0006(7) 0.0098(7) 0.0171(7)
O23A 0.015(2) 0.020(2) 0.037(3) 0.0016(19) 0.0069(19) 0.0053(17)
O27A 0.022(2) 0.029(2) 0.021(2) 0.0068(18) 0.0101(18) 0.0109(19)
N22A 0.023(3) 0.022(3) 0.029(3) 0.005(2) 0.009(2) 0.011(2)
C1A 0.019(3) 0.014(3) 0.023(3) 0.003(2) 0.007(2) 0.007(2)
C2A 0.017(3) 0.013(3) 0.020(3) -0.003(2) 0.004(2) 0.005(2)
C3A 0.020(3) 0.015(3) 0.022(3) 0.007(2) 0.005(2) 0.007(2)
C4A 0.023(3) 0.013(3) 0.021(3) 0.003(2) 0.007(2) 0.007(2)
C5A 0.026(3) 0.024(3) 0.025(3) 0.008(3) 0.013(3) 0.011(3)
C6A 0.024(3) 0.030(3) 0.038(4) 0.010(3) 0.017(3) 0.014(3)
C7A 0.019(3) 0.021(3) 0.033(4) 0.000(3) 0.004(3) 0.011(3)
C8A 0.023(3) 0.018(3) 0.026(3) 0.005(2) 0.003(3) 0.010(3)
C9A 0.018(3) 0.011(3) 0.021(3) 0.004(2) 0.004(2) 0.005(2)
C10A 0.025(3) 0.019(3) 0.016(3) 0.006(2) 0.005(2) 0.008(2)
C11A 0.022(3) 0.021(3) 0.023(3) 0.007(2) 0.012(3) 0.010(2)
C12A 0.017(3) 0.020(3) 0.016(3) 0.004(2) 0.006(2) 0.008(2)
C13A 0.019(3) 0.018(3) 0.023(3) 0.005(2) 0.005(2) 0.009(2)
C14A 0.019(3) 0.023(3) 0.027(3) 0.005(3) 0.006(3) 0.009(3)
C15A 0.018(3) 0.021(3) 0.019(3) 0.007(2) 0.009(2) 0.009(2)
C16A 0.025(3) 0.020(3) 0.020(3) 0.009(2) 0.011(2) 0.011(3)
C17A 0.029(3) 0.025(3) 0.027(3) 0.007(3) 0.012(3) 0.013(3)
C18A 0.033(4) 0.025(3) 0.031(4) 0.005(3) 0.013(3) 0.005(3)
C19A 0.044(4) 0.016(3) 0.021(3) 0.006(2) 0.006(3) 0.008(3)
C20A 0.040(4) 0.028(3) 0.021(3) 0.006(3) 0.006(3) 0.021(3)
C21A 0.030(3) 0.029(3) 0.027(3) 0.009(3) 0.008(3) 0.019(3)
Cl1 0.0391(9) 0.0348(9) 0.0176(7) 0.0092(6) 0.0066(7) 0.0193(7)
Cl2 0.0226(8) 0.0297(8) 0.0369(9) 0.0054(7) 0.0143(7) 0.0059(6)
Cl3 0.0304(8) 0.0253(8) 0.0274(8) -0.0020(6) 0.0076(7) 0.0131(7)
O23B 0.020(2) 0.021(2) 0.040(3) 0.0014(19) 0.013(2) 0.0099(18)
O27B 0.021(2) 0.025(2) 0.019(2) 0.0063(17) 0.0049(18) 0.0113(18)
N22B 0.019(2) 0.022(3) 0.029(3) 0.002(2) 0.010(2) 0.008(2)
C1B 0.019(3) 0.012(3) 0.017(3) 0.003(2) 0.004(2) 0.005(2)
C2B 0.023(3) 0.015(3) 0.015(3) 0.003(2) 0.006(2) 0.006(2)
C3B 0.029(3) 0.021(3) 0.018(3) 0.005(2) 0.007(3) 0.012(3)
C4B 0.030(3) 0.025(3) 0.019(3) 0.007(2) 0.010(3) 0.012(3)
C5B 0.024(3) 0.013(3) 0.022(3) 0.004(2) 0.012(3) 0.004(2)
C6B 0.034(4) 0.027(3) 0.030(3) 0.009(3) 0.020(3) 0.014(3)
C7B 0.029(3) 0.025(3) 0.041(4) 0.008(3) 0.022(3) 0.014(3)
C8B 0.025(3) 0.032(4) 0.034(4) 0.010(3) 0.012(3) 0.014(3)
C9B 0.022(3) 0.036(4) 0.021(3) 0.007(3) 0.008(3) 0.012(3)
C10B 0.024(3) 0.016(3) 0.023(3) 0.004(2) 0.008(3) 0.008(2)
C11B 0.025(3) 0.021(3) 0.020(3) 0.007(2) 0.011(2) 0.011(3)
C12B 0.016(3) 0.021(3) 0.017(3) 0.003(2) 0.004(2) 0.011(2)
C13B 0.022(3) 0.019(3) 0.017(3) 0.004(2) 0.006(2) 0.010(2)
C14B 0.021(3) 0.022(3) 0.019(3) 0.007(2) 0.008(2) 0.011(2)
C15B 0.016(3) 0.023(3) 0.017(3) 0.005(2) 0.005(2) 0.011(2)
C16B 0.025(3) 0.022(3) 0.014(3) 0.005(2) 0.007(2) 0.010(3)
C17B 0.024(3) 0.025(3) 0.021(3) 0.006(3) 0.006(3) 0.010(3)
C18B 0.031(4) 0.021(3) 0.025(3) 0.004(3) 0.005(3) 0.007(3)
C19B 0.041(4) 0.021(3) 0.024(3) 0.007(3) 0.010(3) 0.014(3)
C20B 0.035(4) 0.032(4) 0.031(4) 0.010(3) 0.013(3) 0.021(3)
C21B 0.020(3) 0.024(3) 0.022(3) 0.006(2) 0.007(2) 0.009(3)

loop_
_atom_type_symbol
_atom_type_description
_atom_type_scat_dispersion_real
_atom_type_scat_dispersion_imag
_atom_type_scat_source
C C 0.0033 0.0016 'International Tables Vol C Tables 4.2.6.8 and 6.1.1.4'
H H 0.0000 0.0000 'International Tables Vol C Tables 4.2.6.8 and 6.1.1.4'
Cl Cl 0.1484 0.1585 'International Tables Vol C Tables 4.2.6.8 and 6.1.1.4'
N N 0.0061 0.0033 'International Tables Vol C Tables 4.2.6.8 and 6.1.1.4'
O O 0.0106 0.0060 'International Tables Vol C Tables 4.2.6.8 and 6.1.1.4'

loop_
_geom_angle_atom_site_label_1
_geom_angle_atom_site_label_2
_geom_angle_atom_site_label_3
_geom_angle
_geom_angle_site_symmetry_1
_geom_angle_site_symmetry_3
_geom_angle_publ_flag
N22A O23A C13A 109.6(4) . . ?
C15A N22A O23A 109.1(5) . . ?
O27A C1A C2A 121.9(5) . . ?
O27A C1A C12A 118.0(5) . . ?
C2A C1A C12A 120.0(5) . . ?
C3A C2A C1A 123.7(5) . . ?
C3A C2A C11A 118.8(5) . . ?
C11A C2A C1A 117.6(5) . . ?
C2A C3A H3A 119.4 . . ?
C2A C3A C4A 121.2(5) . . ?
C4A C3A H3A 119.4 . . ?
C3A C4A C5A 121.9(6) . . ?
C3A C4A C9A 119.1(5) . . ?
C5A C4A C9A 119.0(6) . . ?
C4A C5A H5A 119.6 . . ?
C6A C5A C4A 120.8(6) . . ?
C6A C5A H5A 119.6 . . ?
C5A C6A H6A 119.8 . . ?
C5A C6A C7A 120.3(6) . . ?
C7A C6A H6A 119.8 . . ?
C6A C7A H7A 119.9 . . ?
C8A C7A C6A 120.2(6) . . ?
C8A C7A H7A 119.9 . . ?
C7A C8A H8A 119.4 . . ?
C7A C8A C9A 121.1(6) . . ?
C9A C8A H8A 119.4 . . ?
C8A C9A C4A 118.6(6) . . ?
C8A C9A C10A 122.8(6) . . ?
C10A C9A C4A 118.6(5) . . ?
C9A C10A H10A 119.4 . . ?
C11A C10A C9A 121.1(5) . . ?
C11A C10A H10A 119.4 . . ?
C2A C11A H11A 119.5 . . ?
C10A C11A C2A 121.1(6) . . ?
C10A C11A H11A 119.5 . . ?
C1A C12A H12A 112.0 . . ?
C1A C12A C13A 109.7(5) . . ?
C13A C12A H12A 112.0 . . ?
C15A C12A C1A 111.0(5) . . ?
C15A C12A H12A 112.0 . . ?
C15A C12A C13A 99.4(5) . . ?
O23A C13A C12A 105.8(4) . . ?
O23A C13A H13A 109.6 . . ?
O23A C13A C14A 108.7(5) . . ?
C12A C13A H13A 109.6 . . ?
C14A C13A C12A 113.4(5) . . ?
C14A C13A H13A 109.6 . . ?
Cl24 C14A Cl26 109.1(3) . . ?
Cl25 C14A Cl24 109.7(3) . . ?
Cl25 C14A Cl26 108.7(3) . . ?
C13A C14A Cl24 111.4(4) . . ?
C13A C14A Cl25 110.3(4) . . ?
C13A C14A Cl26 107.5(4) . . ?
N22A C15A C12A 115.1(5) . . ?
N22A C15A C16A 119.7(5) . . ?
C16A C15A C12A 125.1(5) . . ?
C17A C16A C15A 120.4(5) . . ?
C21A C16A C15A 120.5(6) . . ?
C21A C16A C17A 119.0(6) . . ?
C16A C17A H17A 119.9 . . ?
C18A C17A C16A 120.1(6) . . ?
C18A C17A H17A 119.9 . . ?
C17A C18A H18A 120.1 . . ?
C19A C18A C17A 119.9(7) . . ?
C19A C18A H18A 120.1 . . ?
C18A C19A H19A 119.6 . . ?
C18A C19A C20A 120.8(6) . . ?
C20A C19A H19A 119.6 . . ?
C19A C20A H20A 120.2 . . ?
C19A C20A C21A 119.6(6) . . ?
C21A C20A H20A 120.2 . . ?
C16A C21A H21A 119.7 . . ?
C20A C21A C16A 120.6(6) . . ?
C20A C21A H21A 119.7 . . ?
N22B O23B C13B 109.8(4) . . ?
C15B N22B O23B 109.5(5) . . ?
O27B C1B C2B 122.0(5) . . ?
O27B C1B C12B 117.2(5) . . ?
C2B C1B C12B 120.8(5) . . ?
C3B C2B C1B 118.4(5) . . ?
C11B C2B C1B 122.9(5) . . ?
C11B C2B C3B 118.7(6) . . ?
C2B C3B H3B 119.6 . . ?
C4B C3B C2B 120.9(6) . . ?
C4B C3B H3B 119.6 . . ?
C3B C4B H4B 119.2 . . ?
C3B C4B C5B 121.7(6) . . ?
C5B C4B H4B 119.2 . . ?
C4B C5B C10B 117.8(5) . . ?
C6B C5B C4B 123.6(6) . . ?
C6B C5B C10B 118.6(6) . . ?
C5B C6B H6B 119.5 . . ?
C7B C6B C5B 121.1(6) . . ?
C7B C6B H6B 119.5 . . ?
C6B C7B H7B 119.8 . . ?
C6B C7B C8B 120.3(6) . . ?
C8B C7B H7B 119.8 . . ?
C7B C8B H8B 119.9 . . ?
C9B C8B C7B 120.2(6) . . ?
C9B C8B H8B 119.9 . . ?
C8B C9B H9B 119.7 . . ?
C8B C9B C10B 120.6(6) . . ?
C10B C9B H9B 119.7 . . ?
C9B C10B C5B 119.1(6) . . ?
C9B C10B C11B 121.6(6) . . ?
C11B C10B C5B 119.3(6) . . ?
C2B C11B C10B 121.5(6) . . ?
C2B C11B H11B 119.2 . . ?
C10B C11B H11B 119.2 . . ?
C1B C12B H12B 111.2 . . ?
C13B C12B C1B 111.8(5) . . ?
C13B C12B H12B 111.2 . . ?
C15B C12B C1B 110.7(5) . . ?
C15B C12B H12B 111.2 . . ?
C15B C12B C13B 100.4(5) . . ?
O23B C13B C12B 105.3(5) . . ?
O23B C13B H13B 110.0 . . ?
O23B C13B C14B 108.2(5) . . ?
C12B C13B H13B 110.0 . . ?
C14B C13B C12B 113.3(5) . . ?
C14B C13B H13B 110.0 . . ?
Cl2 C14B Cl1 109.3(3) . . ?
Cl3 C14B Cl1 108.8(3) . . ?
Cl3 C14B Cl2 108.8(3) . . ?
C13B C14B Cl1 111.7(4) . . ?
C13B C14B Cl2 108.0(4) . . ?
C13B C14B Cl3 110.1(4) . . ?
N22B C15B C12B 114.7(5) . . ?
N22B C15B C16B 121.4(5) . . ?
C16B C15B C12B 123.9(5) . . ?
C17B C16B C15B 120.4(6) . . ?
C21B C16B C15B 120.1(5) . . ?
C21B C16B C17B 119.5(6) . . ?
C16B C17B H17B 120.1 . . ?
C18B C17B C16B 119.8(6) . . ?
C18B C17B H17B 120.1 . . ?
C17B C18B H18B 119.9 . . ?
C19B C18B C17B 120.2(6) . . ?
C19B C18B H18B 119.9 . . ?
C18B C19B H19B 119.8 . . ?
C18B C19B C20B 120.4(6) . . ?
C20B C19B H19B 119.8 . . ?
C19B C20B H20B 120.1 . . ?
C19B C20B C21B 119.8(6) . . ?
C21B C20B H20B 120.1 . . ?
C16B C21B H21B 119.9 . . ?
C20B C21B C16B 120.3(6) . . ?
C20B C21B H21B 119.9 . . ?

loop_
_geom_bond_atom_site_label_1
_geom_bond_atom_site_label_2
_geom_bond_distance
_geom_bond_site_symmetry_2
_geom_bond_publ_flag
Cl24 C14A 1.773(6) . ?
Cl25 C14A 1.763(6) . ?
Cl26 C14A 1.777(6) . ?
O23A N22A 1.425(7) . ?
O23A C13A 1.431(7) . ?
O27A C1A 1.214(7) . ?
N22A C15A 1.270(8) . ?
C1A C2A 1.482(8) . ?
C1A C12A 1.543(8) . ?
C2A C3A 1.384(8) . ?
C2A C11A 1.422(8) . ?
C3A H3A 0.9500 . ?
C3A C4A 1.408(8) . ?
C4A C5A 1.417(9) . ?
C4A C9A 1.426(8) . ?
C5A H5A 0.9500 . ?
C5A C6A 1.365(9) . ?
C6A H6A 0.9500 . ?
C6A C7A 1.409(9) . ?
C7A H7A 0.9500 . ?
C7A C8A 1.370(9) . ?
C8A H8A 0.9500 . ?
C8A C9A 1.410(8) . ?
C9A C10A 1.413(9) . ?
C10A H10A 0.9500 . ?
C10A C11A 1.355(9) . ?
C11A H11A 0.9500 . ?
C12A H12A 1.0000 . ?
C12A C13A 1.549(8) . ?
C12A C15A 1.509(8) . ?
C13A H13A 1.0000 . ?
C13A C14A 1.536(9) . ?
C15A C16A 1.472(8) . ?
C16A C17A 1.400(9) . ?
C16A C21A 1.390(9) . ?
C17A H17A 0.9500 . ?
C17A C18A 1.390(9) . ?
C18A H18A 0.9500 . ?
C18A C19A 1.377(10) . ?
C19A H19A 0.9500 . ?
C19A C20A 1.382(10) . ?
C20A H20A 0.9500 . ?
C20A C21A 1.389(9) . ?
C21A H21A 0.9500 . ?
Cl1 C14B 1.772(6) . ?
Cl2 C14B 1.772(6) . ?
Cl3 C14B 1.770(6) . ?
O23B N22B 1.416(7) . ?
O23B C13B 1.449(7) . ?
O27B C1B 1.221(7) . ?
N22B C15B 1.277(8) . ?
C1B C2B 1.473(8) . ?
C1B C12B 1.544(8) . ?
C2B C3B 1.422(8) . ?
C2B C11B 1.378(8) . ?
C3B H3B 0.9500 . ?
C3B C4B 1.358(9) . ?
C4B H4B 0.9500 . ?
C4B C5B 1.422(9) . ?
C5B C6B 1.411(9) . ?
C5B C10B 1.426(8) . ?
C6B H6B 0.9500 . ?
C6B C7B 1.367(10) . ?
C7B H7B 0.9500 . ?
C7B C8B 1.411(10) . ?
C8B H8B 0.9500 . ?
C8B C9B 1.370(9) . ?
C9B H9B 0.9500 . ?
C9B C10B 1.415(9) . ?
C10B C11B 1.415(8) . ?
C11B H11B 0.9500 . ?
C12B H12B 1.0000 . ?
C12B C13B 1.542(8) . ?
C12B C15B 1.504(8) . ?
C13B H13B 1.0000 . ?
C13B C14B 1.529(8) . ?
C15B C16B 1.482(8) . ?
C16B C17B 1.398(9) . ?
C16B C21B 1.389(9) . ?
C17B H17B 0.9500 . ?
C17B C18B 1.385(9) . ?
C18B H18B 0.9500 . ?
C18B C19B 1.381(10) . ?
C19B H19B 0.9500 . ?
C19B C20B 1.382(10) . ?
C20B H20B 0.9500 . ?
C20B C21B 1.386(9) . ?
C21B H21B 0.9500 . ?

loop_
_geom_torsion_atom_site_label_1
_geom_torsion_atom_site_label_2
_geom_torsion_atom_site_label_3
_geom_torsion_atom_site_label_4
_geom_torsion
_geom_torsion_site_symmetry_1
_geom_torsion_site_symmetry_2
_geom_torsion_site_symmetry_3
_geom_torsion_site_symmetry_4
_geom_torsion_publ_flag
O23A N22A C15A C12A -1.7(7) . . . . ?
O23A N22A C15A C16A -179.4(5) . . . . ?
O23A C13A C14A Cl24 -66.0(5) . . . . ?
O23A C13A C14A Cl25 56.1(6) . . . . ?
O23A C13A C14A Cl26 174.5(4) . . . . ?
O27A C1A C2A C3A 171.0(6) . . . . ?
O27A C1A C2A C11A -8.6(8) . . . . ?
O27A C1A C12A C13A 61.7(7) . . . . ?
O27A C1A C12A C15A -47.1(7) . . . . ?
N22A O23A C13A C12A -10.3(6) . . . . ?
N22A O23A C13A C14A 111.8(5) . . . . ?
N22A C15A C16A C17A 155.9(6) . . . . ?
N22A C15A C16A C21A -20.3(9) . . . . ?
C1A C2A C3A C4A 180.0(5) . . . . ?
C1A C2A C11A C10A -179.1(5) . . . . ?
C1A C12A C13A O23A -107.9(5) . . . . ?
C1A C12A C13A C14A 133.0(5) . . . . ?
C1A C12A C15A N22A 111.0(6) . . . . ?
C1A C12A C15A C16A -71.4(7) . . . . ?
C2A C1A C12A C13A -115.2(6) . . . . ?
C2A C1A C12A C15A 135.9(5) . . . . ?
C2A C3A C4A C5A -179.2(6) . . . . ?
C2A C3A C4A C9A -0.9(9) . . . . ?
C3A C2A C11A C10A 1.3(9) . . . . ?
C3A C4A C5A C6A 179.1(6) . . . . ?
C3A C4A C9A C8A -178.9(5) . . . . ?
C3A C4A C9A C10A 1.3(8) . . . . ?
C4A C5A C6A C7A -0.5(10) . . . . ?
C4A C9A C10A C11A -0.5(9) . . . . ?
C5A C4A C9A C8A -0.5(8) . . . . ?
C5A C4A C9A C10A 179.7(5) . . . . ?
C5A C6A C7A C8A -0.1(10) . . . . ?
C6A C7A C8A C9A 0.4(9) . . . . ?
C7A C8A C9A C4A -0.1(9) . . . . ?
C7A C8A C9A C10A 179.7(6) . . . . ?
C8A C9A C10A C11A 179.7(6) . . . . ?
C9A C4A C5A C6A 0.8(9) . . . . ?
C9A C10A C11A C2A -0.8(9) . . . . ?
C11A C2A C3A C4A -0.4(9) . . . . ?
C12A C1A C2A C3A -12.1(8) . . . . ?
C12A C1A C2A C11A 168.3(5) . . . . ?
C12A C13A C14A Cl24 51.4(6) . . . . ?
C12A C13A C14A Cl25 173.5(4) . . . . ?
C12A C13A C14A Cl26 -68.1(5) . . . . ?
C12A C15A C16A C17A -21.5(9) . . . . ?
C12A C15A C16A C21A 162.2(6) . . . . ?
C13A O23A N22A C15A 7.8(6) . . . . ?
C13A C12A C15A N22A -4.4(7) . . . . ?
C13A C12A C15A C16A 173.2(5) . . . . ?
C15A C12A C13A O23A 8.5(6) . . . . ?
C15A C12A C13A C14A -110.5(5) . . . . ?
C15A C16A C17A C18A -175.7(6) . . . . ?
C15A C16A C21A C20A 175.8(6) . . . . ?
C16A C17A C18A C19A -0.5(10) . . . . ?
C17A C16A C21A C20A -0.6(9) . . . . ?
C17A C18A C19A C20A 0.2(10) . . . . ?
C18A C19A C20A C21A -0.1(10) . . . . ?
C19A C20A C21A C16A 0.3(10) . . . . ?
C21A C16A C17A C18A 0.7(9) . . . . ?
O23B N22B C15B C12B 1.8(7) . . . . ?
O23B N22B C15B C16B -179.8(5) . . . . ?
O23B C13B C14B Cl1 60.5(5) . . . . ?
O23B C13B C14B Cl2 -179.2(4) . . . . ?
O23B C13B C14B Cl3 -60.5(5) . . . . ?
O27B C1B C2B C3B -4.9(8) . . . . ?
O27B C1B C2B C11B 174.1(6) . . . . ?
O27B C1B C12B C13B -51.5(7) . . . . ?
O27B C1B C12B C15B 59.6(7) . . . . ?
N22B O23B C13B C12B 5.6(6) . . . . ?
N22B O23B C13B C14B -115.8(5) . . . . ?
N22B C15B C16B C17B 26.2(9) . . . . ?
N22B C15B C16B C21B -153.0(6) . . . . ?
C1B C2B C3B C4B -179.4(6) . . . . ?
C1B C2B C11B C10B 178.4(5) . . . . ?
C1B C12B C13B O23B 113.3(5) . . . . ?
C1B C12B C13B C14B -128.7(5) . . . . ?
C1B C12B C15B N22B -116.7(6) . . . . ?
C1B C12B C15B C16B 65.0(7) . . . . ?
C2B C1B C12B C13B 130.1(5) . . . . ?
C2B C1B C12B C15B -118.8(6) . . . . ?
C2B C3B C4B C5B 1.0(10) . . . . ?
C3B C2B C11B C10B -2.6(9) . . . . ?
C3B C4B C5B C6B 177.2(6) . . . . ?
C3B C4B C5B C10B -2.4(9) . . . . ?
C4B C5B C6B C7B -179.0(6) . . . . ?
C4B C5B C10B C9B -178.9(6) . . . . ?
C4B C5B C10B C11B 1.3(8) . . . . ?
C5B C6B C7B C8B -1.8(10) . . . . ?
C5B C10B C11B C2B 1.2(9) . . . . ?
C6B C5B C10B C9B 1.4(9) . . . . ?
C6B C5B C10B C11B -178.4(6) . . . . ?
C6B C7B C8B C9B 0.9(10) . . . . ?
C7B C8B C9B C10B 1.3(10) . . . . ?
C8B C9B C10B C5B -2.4(10) . . . . ?
C8B C9B C10B C11B 177.4(6) . . . . ?
C9B C10B C11B C2B -178.6(6) . . . . ?
C10B C5B C6B C7B 0.7(9) . . . . ?
C11B C2B C3B C4B 1.5(9) . . . . ?
C12B C1B C2B C3B 173.4(5) . . . . ?
C12B C1B C2B C11B -7.6(8) . . . . ?
C12B C13B C14B Cl1 -55.8(6) . . . . ?
C12B C13B C14B Cl2 64.5(6) . . . . ?
C12B C13B C14B Cl3 -176.8(4) . . . . ?
C12B C15B C16B C17B -155.6(6) . . . . ?
C12B C15B C16B C21B 25.2(8) . . . . ?
C13B O23B N22B C15B -4.8(6) . . . . ?
C13B C12B C15B N22B 1.6(6) . . . . ?
C13B C12B C15B C16B -176.8(5) . . . . ?
C15B C12B C13B O23B -4.2(5) . . . . ?
C15B C12B C13B C14B 113.9(5) . . . . ?
C15B C16B C17B C18B -179.3(6) . . . . ?
C15B C16B C21B C20B 179.4(6) . . . . ?
C16B C17B C18B C19B -0.8(9) . . . . ?
C17B C16B C21B C20B 0.3(9) . . . . ?
C17B C18B C19B C20B 1.6(10) . . . . ?
C18B C19B C20B C21B -1.5(10) . . . . ?
C19B C20B C21B C16B 0.5(10) . . . . ?
C21B C16B C17B C18B -0.2(9) . . . . ?
